data_1569026
loop_
_publ_author_name
'Lease, Nicholas'
'Spielvogel, Kyle D.'
'Davis, Jack V.'
'Tisdale, Jeremy T.'
'Klamborowski, Lisa M.'
'Cawkwell, M. J.'
'Manner, Virginia W.'

_publ_section_title
;
 Halogenated PETN derivatives: interplay between physical and chemical
 factors in explosive sensitivity.
;
_journal_issue 25
_journal_name_full 'Chemical science'
_journal_page_first 7044
_journal_page_last 7056
_journal_paper_doi 10.1039/d3sc01627g
_journal_volume 14
_journal_year 2023
_chemical_formula_moiety 'C5 H8 I2 N2 O6'
_chemical_formula_sum 'C5 H8 I2 N2 O6'
_chemical_formula_weight 445.93
_space_group_crystal_system monoclinic
_space_group_IT_number 14
_space_group_name_Hall '-P 2ybc'
_space_group_name_H-M_alt 'P 1 21/c 1'
_atom_sites_solution_hydrogens geom
_atom_sites_solution_primary dual
_audit_creation_date 2022-04-28
_audit_creation_method
;
Olex2 1.2
(compiled Apr  3 2018 11:26:26 for OlexSys, GUI svn.r5486)
;
_audit_update_record
;
2023-03-27 deposited with the CCDC.	2023-05-03 downloaded from the CCDC.
;
_cell_angle_alpha 90
_cell_angle_beta 98.802(5)
_cell_angle_gamma 90
_cell_formula_units_Z 4
_cell_length_a 13.1616(8)
_cell_length_b 13.0126(8)
_cell_length_c 6.7544(4)
_cell_measurement_reflns_used 3028
_cell_measurement_temperature 293.00
_cell_measurement_theta_max 28.4610
_cell_measurement_theta_min 3.1030
_cell_volume 1143.18(12)
_computing_cell_refinement 'CrysAlisPro 1.171.40.60a (Rigaku OD, 2019)'
_computing_data_collection 'CrysAlisPro 1.171.40.60a (Rigaku OD, 2019)'
_computing_data_reduction 'CrysAlisPro 1.171.40.60a (Rigaku OD, 2019)'
_computing_molecular_graphics 'Olex2 (Dolomanov et al., 2009)'
_computing_publication_material 'Olex2 (Dolomanov et al., 2009)'
_computing_structure_refinement 'ShelXL (Sheldrick, 2015)'
_computing_structure_solution 'ShelXT (Sheldrick, 2015)'
_diffrn_ambient_temperature 293.00
_diffrn_detector 'Hybrid Pixel Array Detector'
_diffrn_detector_area_resol_mean 10.0000
_diffrn_measured_fraction_theta_full 0.999
_diffrn_measured_fraction_theta_max 0.997
_diffrn_measurement_details
;
List of Runs (angles in degrees, time in seconds):

  # Type    Start    End  Width  t~exp~   \w     \q     \k     \f   Frames
#--------------------------------------------------------------------------
  1  \w    -72.00 107.00   0.50    2.00    --   20.00  54.00 120.00  358
  2  \w    -71.00 107.00   0.50    2.00    --   20.00  54.00 -90.00  356
  3  \w    -71.00 105.00   0.50    2.00    --   20.00  54.00   0.00  352
;
_diffrn_measurement_device 'two-circle diffractometer'
_diffrn_measurement_device_type 'XtaLAB Mini II'
_diffrn_measurement_method '\w scans'
_diffrn_orient_matrix_type 'CrysAlisPro convention (1999,Acta A55,543-557)'
_diffrn_orient_matrix_UB_11 0.0542663000
_diffrn_orient_matrix_UB_12 0.0052541000
_diffrn_orient_matrix_UB_13 0.0169636000
_diffrn_orient_matrix_UB_21 -0.0044142000
_diffrn_orient_matrix_UB_22 0.0477672000
_diffrn_orient_matrix_UB_23 -0.0511413000
_diffrn_orient_matrix_UB_31 -0.0028220000
_diffrn_orient_matrix_UB_32 0.0256447000
_diffrn_orient_matrix_UB_33 0.0917131000
_diffrn_radiation_monochromator graphite
_diffrn_radiation_probe x-ray
_diffrn_radiation_type MoK\a
_diffrn_radiation_wavelength 0.71073
_diffrn_reflns_av_R_equivalents 0.0394
_diffrn_reflns_av_unetI/netI 0.0398
_diffrn_reflns_Laue_measured_fraction_full 0.999
_diffrn_reflns_Laue_measured_fraction_max 0.997
_diffrn_reflns_limit_h_max 15
_diffrn_reflns_limit_h_min -16
_diffrn_reflns_limit_k_max 16
_diffrn_reflns_limit_k_min -16
_diffrn_reflns_limit_l_max 8
_diffrn_reflns_limit_l_min -8
_diffrn_reflns_number 8699
_diffrn_reflns_point_group_measured_fraction_full 0.999
_diffrn_reflns_point_group_measured_fraction_max 0.997
_diffrn_reflns_theta_full 25.242
_diffrn_reflns_theta_max 26.366
_diffrn_reflns_theta_min 2.214
_diffrn_source 'fine-focus sealed X-ray tube'
_diffrn_source_type 'Rigaku (Mo) X-ray Source'
_exptl_absorpt_coefficient_mu 5.513
_exptl_absorpt_correction_T_max 1.00000
_exptl_absorpt_correction_T_min 0.20962
_exptl_absorpt_correction_type multi-scan
_exptl_absorpt_process_details
;
CrysAlisPro 1.171.40.60a (Rigaku Oxford Diffraction, 2019)
Empirical absorption correction using spherical harmonics,
 implemented in SCALE3 ABSPACK scaling algorithm.
;
_exptl_crystal_colour 'clear colourless'
_exptl_crystal_colour_lustre clear
_exptl_crystal_colour_primary colourless
_exptl_crystal_density_diffrn 2.591
_exptl_crystal_description prism
_exptl_crystal_F_000 824
_exptl_crystal_recrystallization_method 'Re-crystallisation from solvent: Ethanol'
_exptl_crystal_size_max 0.35
_exptl_crystal_size_mid 0.2
_exptl_crystal_size_min 0.2
_refine_diff_density_max 1.207
_refine_diff_density_min -0.776
_refine_diff_density_rms 0.160
_refine_ls_extinction_coef 0.0076(3)
_refine_ls_extinction_expression Fc^*^=kFc[1+0.001xFc^2^\l^3^/sin(2\q)]^-1/4^
_refine_ls_extinction_method 'SHELXL-2018/3 (Sheldrick 2018)'
_refine_ls_goodness_of_fit_ref 1.054
_refine_ls_hydrogen_treatment constr
_refine_ls_matrix_type full
_refine_ls_number_parameters 137
_refine_ls_number_reflns 2337
_refine_ls_number_restraints 0
_refine_ls_restrained_S_all 1.054
_refine_ls_R_factor_all 0.0425
_refine_ls_R_factor_gt 0.0288
_refine_ls_shift/su_max 0.001
_refine_ls_shift/su_mean 0.000
_refine_ls_structure_factor_coef Fsqd
_refine_ls_weighting_details 'w=1/[\s^2^(Fo^2^)+(0.0303P)^2^] where P=(Fo^2^+2Fc^2^)/3'
_refine_ls_weighting_scheme calc
_refine_ls_wR_factor_gt 0.0609
_refine_ls_wR_factor_ref 0.0706
_reflns_Friedel_coverage 0.000
_reflns_number_gt 1855
_reflns_number_total 2337
_reflns_threshold_expression 'I > 2\s(I)'
_cod_data_source_file d3sc01627g2.cif
_cod_data_source_block exp_121
_cod_depositor_comments 'Adding full bibliography for 1569019--1569028.cif.'
_cod_database_code 1569026
_shelx_shelxl_version_number 2018/3
_shelx_space_group_comment
;
The symmetry employed for this shelxl refinement is uniquely defined
by the following loop, which should always be used as a source of
symmetry information in preference to the above space-group names.
They are only intended as comments.
;
_shelx_estimated_absorpt_t_max 0.405
_shelx_estimated_absorpt_t_min 0.248
_reflns_odcompleteness_completeness 99.63
_reflns_odcompleteness_iscentric 1
_reflns_odcompleteness_theta 26.32
_olex2_refinement_description
;
1. Fixed Uiso
 At 1.2 times of:
  All C(H,H) groups
2.a Secondary CH2 refined with riding coordinates:
 C00A(H00A,H00B), C00B(H00C,H00D), C00E(H00E,H00F), C00F(H00G,H00H)
;
_olex2_exptl_crystal_mounting_method 'N-Paratone on a nylon loop'
_olex2_submission_special_instructions 'No special instructions were received'
_oxdiff_exptl_absorpt_empirical_details
;
Empirical correction (ABSPACK) includes:
- Absorption correction using spherical harmonics
- Frame scaling
;
_oxdiff_exptl_absorpt_empirical_full_max 3.505
_oxdiff_exptl_absorpt_empirical_full_min 0.679

loop_
_space_group_symop_operation_xyz
'x, y, z'
'-x, y+1/2, -z+1/2'
'-x, -y, -z'
'x, -y-1/2, z-1/2'

loop_
_atom_site_label
_atom_site_type_symbol
_atom_site_fract_x
_atom_site_fract_y
_atom_site_fract_z
_atom_site_U_iso_or_equiv
_atom_site_adp_type
_atom_site_occupancy
_atom_site_site_symmetry_order
_atom_site_calc_flag
_atom_site_refinement_flags_posn
_atom_site_refinement_flags_adp
_atom_site_refinement_flags_occupancy
_atom_site_disorder_assembly
_atom_site_disorder_group
I001 I 0.90678(2) 0.35742(2) 1.08271(4) 0.04446(14) Uani 1 1 d . . . . .
I002 I 0.86417(3) 0.62292(3) 0.46355(5) 0.04834(14) Uani 1 1 d . . . . .
O003 O 0.6705(2) 0.5373(2) 0.9852(4) 0.0380(8) Uani 1 1 d . . . . .
O004 O 0.6790(2) 0.3841(2) 0.4386(4) 0.0380(8) Uani 1 1 d . . . . .
O005 O 0.6059(2) 0.2965(3) 0.1846(5) 0.0526(9) Uani 1 1 d . . . . .
O006 O 0.5093(2) 0.3882(3) 0.3486(5) 0.0518(9) Uani 1 1 d . . . . .
O007 O 0.5626(3) 0.5993(3) 1.1643(5) 0.0641(11) Uani 1 1 d . . . . .
O008 O 0.6584(3) 0.7052(3) 1.0326(5) 0.0584(10) Uani 1 1 d . . . . .
N009 N 0.5896(3) 0.3543(3) 0.3139(6) 0.0385(9) Uani 1 1 d . . . . .
C00A C 0.8572(3) 0.4839(3) 0.6314(6) 0.0353(10) Uani 1 1 d . . . . .
H00A H 0.860467 0.426311 0.541372 0.042 Uiso 1 1 calc R . . . .
H00B H 0.917961 0.480720 0.732508 0.042 Uiso 1 1 calc R . . . .
C00B C 0.7512(3) 0.5621(3) 0.8682(6) 0.0364(10) Uani 1 1 d . . . . .
H00C H 0.815299 0.575637 0.955854 0.044 Uiso 1 1 calc R . . . .
H00D H 0.732681 0.622598 0.786662 0.044 Uiso 1 1 calc R . . . .
N00C N 0.6270(3) 0.6231(3) 1.0656(5) 0.0416(10) Uani 1 1 d . . . . .
C00D C 0.7626(3) 0.4695(3) 0.7358(6) 0.0302(10) Uani 1 1 d . . . . .
C00E C 0.6635(3) 0.4613(3) 0.5859(6) 0.0351(11) Uani 1 1 d . . . . .
H00E H 0.606788 0.441730 0.654350 0.042 Uiso 1 1 calc R . . . .
H00F H 0.647349 0.527039 0.520900 0.042 Uiso 1 1 calc R . . . .
C00F C 0.7755(4) 0.3692(3) 0.8531(6) 0.0356(11) Uani 1 1 d . . . . .
H00G H 0.778735 0.313548 0.758768 0.043 Uiso 1 1 calc R . . . .
H00H H 0.714347 0.358606 0.914498 0.043 Uiso 1 1 calc R . . . .

loop_
_atom_site_aniso_label
_atom_site_aniso_U_11
_atom_site_aniso_U_22
_atom_site_aniso_U_33
_atom_site_aniso_U_23
_atom_site_aniso_U_13
_atom_site_aniso_U_12
I001 0.0452(2) 0.0429(2) 0.0419(2) 0.00510(13) -0.00422(14) -0.00184(15)
I002 0.0497(3) 0.0488(2) 0.0483(2) 0.00981(15) 0.01302(16) -0.00033(16)
O003 0.041(2) 0.0346(18) 0.0423(18) -0.0030(14) 0.0176(15) 0.0000(14)
O004 0.0258(18) 0.049(2) 0.0374(16) -0.0117(14) -0.0001(13) 0.0067(14)
O005 0.052(2) 0.057(2) 0.0455(18) -0.0210(17) -0.0029(15) 0.0078(18)
O006 0.029(2) 0.056(2) 0.068(2) -0.0158(17) -0.0011(16) 0.0070(17)
O007 0.063(3) 0.078(3) 0.058(2) -0.001(2) 0.031(2) 0.007(2)
O008 0.071(3) 0.039(2) 0.070(2) -0.0129(18) 0.025(2) 0.0002(19)
N009 0.035(3) 0.036(2) 0.041(2) 0.0020(18) -0.0018(17) 0.0022(18)
C00A 0.030(3) 0.036(3) 0.039(2) 0.004(2) 0.0054(19) 0.003(2)
C00B 0.036(3) 0.036(3) 0.038(2) -0.002(2) 0.008(2) -0.001(2)
N00C 0.043(3) 0.049(3) 0.031(2) -0.0070(19) 0.0017(18) 0.004(2)
C00D 0.028(3) 0.033(2) 0.029(2) -0.0008(18) 0.0048(17) -0.0022(19)
C00E 0.030(3) 0.037(3) 0.038(2) -0.0045(19) 0.0036(19) 0.005(2)
C00F 0.035(3) 0.033(3) 0.036(2) -0.0032(19) -0.0044(19) -0.004(2)

loop_
_atom_type_symbol
_atom_type_description
_atom_type_scat_dispersion_real
_atom_type_scat_dispersion_imag
_atom_type_scat_source
C C 0.0033 0.0016 'International Tables Vol C Tables 4.2.6.8 and 6.1.1.4'
H H 0.0000 0.0000 'International Tables Vol C Tables 4.2.6.8 and 6.1.1.4'
I I -0.4742 1.8119 'International Tables Vol C Tables 4.2.6.8 and 6.1.1.4'
N N 0.0061 0.0033 'International Tables Vol C Tables 4.2.6.8 and 6.1.1.4'
O O 0.0106 0.0060 'International Tables Vol C Tables 4.2.6.8 and 6.1.1.4'

loop_
_geom_angle_atom_site_label_1
_geom_angle_atom_site_label_2
_geom_angle_atom_site_label_3
_geom_angle
_geom_angle_site_symmetry_1
_geom_angle_site_symmetry_3
_geom_angle_publ_flag
N00C O003 C00B 114.2(3) . . ?
N009 O004 C00E 114.5(3) . . ?
O005 N009 O004 112.9(4) . . ?
O005 N009 O006 129.4(4) . . ?
O006 N009 O004 117.8(4) . . ?
C00D C00A I002 116.7(3) . . ?
O003 C00B C00D 106.9(3) . . ?
O007 N00C O003 112.1(4) . . ?
O008 N00C O003 118.2(4) . . ?
O008 N00C O007 129.7(4) . . ?
C00B C00D C00A 109.5(3) . . ?
C00B C00D C00E 107.1(3) . . ?
C00B C00D C00F 112.7(3) . . ?
C00E C00D C00A 112.0(3) . . ?
C00F C00D C00A 108.1(3) . . ?
C00F C00D C00E 107.5(3) . . ?
O004 C00E C00D 107.9(3) . . ?
C00D C00F I001 116.8(3) . . ?

loop_
_geom_bond_atom_site_label_1
_geom_bond_atom_site_label_2
_geom_bond_distance
_geom_bond_site_symmetry_2
_geom_bond_publ_flag
I001 C00F 2.143(4) . ?
I002 C00A 2.144(4) . ?
O003 C00B 1.454(4) . ?
O003 N00C 1.401(4) . ?
O004 N009 1.393(4) . ?
O004 C00E 1.450(4) . ?
O005 N009 1.196(4) . ?
O006 N009 1.201(5) . ?
O007 N00C 1.196(4) . ?
O008 N00C 1.180(5) . ?
C00A C00D 1.533(5) . ?
C00B C00D 1.521(5) . ?
C00D C00E 1.527(5) . ?
C00D C00F 1.523(5) . ?
